data_7029267
loop_
_publ_author_name
'Ghalib, Mohammed'
'K\"oncz\"ol, L\'aszl\'o'
'Nyul\'aszi, L\'aszl\'o'
'Jones, Peter G.'
'Palm, Gottfried J.'
'Heinicke, Joachim W.'

_publ_section_title
;
 Impact of high \p-density on the coordination properties of \p-excess
 aromatic neutral \s2P ligands--P(\p)-donor bonds to Ag+ and HgCl2.
;
_journal_issue 1
_journal_name_full 'Dalton transactions (Cambridge, England : 2003)'
_journal_page_first 51
_journal_page_last 54
_journal_paper_doi 10.1039/c3dt52909f
_journal_volume 43
_journal_year 2014
_chemical_formula_sum 'C48 H64 Ag2 Cl2 N4 P4'
_chemical_formula_weight 1107.55
_chemical_name_systematic
;
 ?
;
_space_group_IT_number 2
_symmetry_cell_setting triclinic
_symmetry_space_group_name_Hall '-P 1'
_symmetry_space_group_name_H-M 'P -1'
_atom_sites_solution_hydrogens geom
_atom_sites_solution_primary direct
_atom_sites_solution_secondary difmap
_audit_creation_method SHELXL-97
_cell_angle_alpha 107.197(2)
_cell_angle_beta 105.744(2)
_cell_angle_gamma 90.499(2)
_cell_formula_units_Z 1
_cell_length_a 8.8284(2)
_cell_length_b 9.9359(2)
_cell_length_c 15.5614(3)
_cell_measurement_reflns_used 53853
_cell_measurement_temperature 100(2)
_cell_measurement_theta_max 30.8018
_cell_measurement_theta_min 2.1826
_cell_volume 1249.19(5)
_computing_cell_refinement
;
CrysAlisPro, Oxford Diffraction Ltd.,
Version 1.171.34.44 (release 25-10-2010 CrysAlis171 .NET)
(compiled Oct 25 2010,18:11:34)
;
_computing_data_collection
;
CrysAlisPro, Oxford Diffraction Ltd.,
Version 1.171.34.44 (release 25-10-2010 CrysAlis171 .NET)
(compiled Oct 25 2010,18:11:34)
;
_computing_data_reduction
;
CrysAlisPro, Oxford Diffraction Ltd.,
Version 1.171.34.44 (release 25-10-2010 CrysAlis171 .NET)
(compiled Oct 25 2010,18:11:34)
;
_computing_molecular_graphics 'Siemens XP'
_computing_publication_material SHELXL-97
_computing_structure_refinement 'SHELXL-97 (Sheldrick, 1997)'
_computing_structure_solution 'SHELXS-97 (Sheldrick, 1990)'
_diffrn_ambient_temperature 100(2)
_diffrn_detector_area_resol_mean 16.1419
_diffrn_measured_fraction_theta_full 0.979
_diffrn_measured_fraction_theta_max 0.979
_diffrn_measurement_device_type 'Oxford Diffraction Xcalibur, Eos'
_diffrn_measurement_method \w-scan
_diffrn_radiation_monochromator graphite
_diffrn_radiation_source 'Enhance (Mo) X-ray Source'
_diffrn_radiation_type MoK\a
_diffrn_radiation_wavelength 0.71073
_diffrn_reflns_av_R_equivalents 0.0261
_diffrn_reflns_av_sigmaI/netI 0.0123
_diffrn_reflns_limit_h_max 12
_diffrn_reflns_limit_h_min -12
_diffrn_reflns_limit_k_max 13
_diffrn_reflns_limit_k_min -13
_diffrn_reflns_limit_l_max 21
_diffrn_reflns_limit_l_min -21
_diffrn_reflns_number 81562
_diffrn_reflns_theta_full 30.03
_diffrn_reflns_theta_max 30.03
_diffrn_reflns_theta_min 2.41
_exptl_absorpt_coefficient_mu 1.056
_exptl_absorpt_correction_T_max 1.00000
_exptl_absorpt_correction_T_min 0.85071
_exptl_absorpt_correction_type multi-scan
_exptl_absorpt_process_details
;
CrysAlisPro, Oxford Diffraction Ltd.,
Version 1.171.34.44 (release 25-10-2010 CrysAlis171 .NET)
(compiled Oct 25 2010,18:11:34)
;
_exptl_crystal_colour colourless
_exptl_crystal_density_diffrn 1.472
_exptl_crystal_density_meas ?
_exptl_crystal_density_method 'not measured'
_exptl_crystal_description tablet
_exptl_crystal_F_000 568
_exptl_crystal_size_max 0.45
_exptl_crystal_size_mid 0.25
_exptl_crystal_size_min 0.08
_refine_diff_density_max 0.435
_refine_diff_density_min -0.260
_refine_diff_density_rms 0.052
_refine_ls_extinction_method none
_refine_ls_goodness_of_fit_ref 1.069
_refine_ls_hydrogen_treatment 'rigid methyls, others riding'
_refine_ls_matrix_type full
_refine_ls_number_parameters 277
_refine_ls_number_reflns 7153
_refine_ls_number_restraints 0
_refine_ls_restrained_S_all 1.069
_refine_ls_R_factor_all 0.0194
_refine_ls_R_factor_gt 0.0171
_refine_ls_shift/su_max 0.001
_refine_ls_shift/su_mean 0.000
_refine_ls_structure_factor_coef Fsqd
_refine_ls_weighting_details 'calc w=1/[\s^2^(Fo^2^)+(0.0206P)^2^+0.4896P] where P=(Fo^2^+2Fc^2^)/3'
_refine_ls_weighting_scheme calc
_refine_ls_wR_factor_gt 0.0428
_refine_ls_wR_factor_ref 0.0442
_reflns_number_gt 6718
_reflns_number_total 7153
_reflns_threshold_expression >2sigma(I)
_cod_data_source_file c3dt52909f.txt
_cod_data_source_block agriw
_cod_depositor_comments
;
The following automatic conversions were performed:

'_exptl_crystal_density_meas' value 'not measured' was changed to '?'
- the value is perceived as not measured.

Automatic conversion script
Id: cif_fix_values 3008 2015-01-20 13:52:24Z robertas 
;
_cod_original_cell_volume 1249.18(4)
_cod_database_code 7029267

loop_
_symmetry_equiv_pos_as_xyz
'x, y, z'
'-x, -y, -z'

loop_
_atom_site_label
_atom_site_type_symbol
_atom_site_fract_x
_atom_site_fract_y
_atom_site_fract_z
_atom_site_U_iso_or_equiv
_atom_site_adp_type
_atom_site_occupancy
_atom_site_symmetry_multiplicity
_atom_site_calc_flag
_atom_site_refinement_flags
Ag Ag 0.173857(9) 0.079597(9) 0.501607(6) 0.01814(3) Uani 1 1 d .
Cl Cl -0.12336(3) 0.11679(3) 0.429944(18) 0.01820(5) Uani 1 1 d .
N1 N 0.66760(10) 0.34399(9) 0.66714(6) 0.01437(16) Uani 1 1 d .
C2 C 0.54117(13) 0.29863(11) 0.58993(7) 0.01650(19) Uani 1 1 d .
H2 H 0.5500 0.2799 0.5281 0.020 Uiso 1 1 calc R
P3 P 0.36421(3) 0.27746(3) 0.61206(2) 0.01812(6) Uani 1 1 d .
C3A C 0.46515(13) 0.32336(11) 0.73328(8) 0.01657(19) Uani 1 1 d .
C4 C 0.40664(15) 0.33041(12) 0.80995(9) 0.0229(2) Uani 1 1 d .
H4 H 0.2972 0.3079 0.8001 0.027 Uiso 1 1 calc R
C5 C 0.50906(17) 0.37012(13) 0.89944(9) 0.0271(3) Uani 1 1 d .
H5 H 0.4700 0.3736 0.9512 0.032 Uiso 1 1 calc R
C6 C 0.67038(17) 0.40544(13) 0.91479(8) 0.0255(2) Uani 1 1 d .
H6 H 0.7389 0.4334 0.9771 0.031 Uiso 1 1 calc R
C7 C 0.73179(14) 0.40039(12) 0.84122(8) 0.0202(2) Uani 1 1 d .
H7 H 0.8412 0.4247 0.8522 0.024 Uiso 1 1 calc R
C7A C 0.62814(13) 0.35834(11) 0.74993(7) 0.01519(19) Uani 1 1 d .
C8 C 0.82828(12) 0.36669(11) 0.66040(8) 0.01593(19) Uani 1 1 d .
H8A H 0.8396 0.2944 0.6036 0.019 Uiso 1 1 calc R
H8B H 0.9048 0.3512 0.7155 0.019 Uiso 1 1 calc R
C9 C 0.87279(12) 0.51391(11) 0.65566(8) 0.01698(19) Uani 1 1 d .
C10 C 1.03653(14) 0.50895(14) 0.63967(9) 0.0252(2) Uani 1 1 d .
H10A H 1.0321 0.4338 0.5815 0.038 Uiso 1 1 calc R
H10B H 1.1127 0.4898 0.6926 0.038 Uiso 1 1 calc R
H10C H 1.0696 0.6001 0.6347 0.038 Uiso 1 1 calc R
C11 C 0.87805(14) 0.62950(12) 0.74717(9) 0.0216(2) Uani 1 1 d .
H11A H 0.9016 0.7224 0.7413 0.032 Uiso 1 1 calc R
H11B H 0.9605 0.6142 0.7991 0.032 Uiso 1 1 calc R
H11C H 0.7754 0.6258 0.7597 0.032 Uiso 1 1 calc R
C12 C 0.75578(14) 0.54580(13) 0.57289(9) 0.0230(2) Uani 1 1 d .
H12A H 0.6507 0.5506 0.5828 0.035 Uiso 1 1 calc R
H12B H 0.7508 0.4705 0.5146 0.035 Uiso 1 1 calc R
H12C H 0.7911 0.6366 0.5684 0.035 Uiso 1 1 calc R
N1' N 0.40163(10) 0.00383(9) 0.23292(6) 0.01423(16) Uani 1 1 d .
C2' C 0.42442(12) 0.03360(11) 0.32698(7) 0.01517(18) Uani 1 1 d .
H2' H 0.5240 0.0692 0.3720 0.018 Uiso 1 1 calc R
P3' P 0.25882(3) 0.00145(3) 0.35721(2) 0.01677(6) Uani 1 1 d .
C3A' C 0.14920(12) -0.05527(11) 0.23745(8) 0.01626(19) Uani 1 1 d .
C4' C -0.01039(13) -0.10964(13) 0.19488(9) 0.0225(2) Uani 1 1 d .
H4' H -0.0780 -0.1138 0.2324 0.027 Uiso 1 1 calc R
C5' C -0.06762(14) -0.15667(14) 0.09866(10) 0.0274(3) Uani 1 1 d .
H5' H -0.1748 -0.1946 0.0698 0.033 Uiso 1 1 calc R
C6' C 0.03094(15) -0.14912(13) 0.04261(9) 0.0264(3) Uani 1 1 d .
H6' H -0.0109 -0.1818 -0.0238 0.032 Uiso 1 1 calc R
C7' C 0.18781(14) -0.09498(12) 0.08226(8) 0.0210(2) Uani 1 1 d .
H7' H 0.2536 -0.0896 0.0439 0.025 Uiso 1 1 calc R
C7A' C 0.24736(12) -0.04825(11) 0.18049(7) 0.01538(19) Uani 1 1 d .
C8' C 0.53228(12) 0.02485(11) 0.19501(7) 0.01527(19) Uani 1 1 d .
H8'1 H 0.5133 -0.0458 0.1322 0.018 Uiso 1 1 calc R
H8'2 H 0.6314 0.0059 0.2361 0.018 Uiso 1 1 calc R
C9' C 0.55607(12) 0.17373(11) 0.18600(7) 0.01551(19) Uani 1 1 d .
C10' C 0.71209(14) 0.17885(13) 0.16102(9) 0.0239(2) Uani 1 1 d .
H10D H 0.7298 0.2692 0.1502 0.036 Uiso 1 1 calc R
H10E H 0.7068 0.1008 0.1040 0.036 Uiso 1 1 calc R
H10F H 0.7994 0.1698 0.2129 0.036 Uiso 1 1 calc R
C11' C 0.42125(15) 0.19854(13) 0.10823(8) 0.0226(2) Uani 1 1 d .
H11D H 0.3205 0.1878 0.1218 0.034 Uiso 1 1 calc R
H11E H 0.4185 0.1293 0.0479 0.034 Uiso 1 1 calc R
H11F H 0.4384 0.2944 0.1052 0.034 Uiso 1 1 calc R
C12' C 0.56941(13) 0.28842(11) 0.27926(8) 0.0177(2) Uani 1 1 d .
H12D H 0.6565 0.2725 0.3287 0.026 Uiso 1 1 calc R
H12E H 0.4703 0.2844 0.2958 0.026 Uiso 1 1 calc R
H12F H 0.5899 0.3817 0.2730 0.026 Uiso 1 1 calc R

loop_
_atom_site_aniso_label
_atom_site_aniso_U_11
_atom_site_aniso_U_22
_atom_site_aniso_U_33
_atom_site_aniso_U_23
_atom_site_aniso_U_13
_atom_site_aniso_U_12
Ag 0.01500(4) 0.01948(5) 0.01990(4) 0.00535(3) 0.00587(3) -0.00212(3)
Cl 0.01389(11) 0.02179(13) 0.02110(12) 0.01142(10) 0.00332(9) 0.00143(9)
N1 0.0138(4) 0.0142(4) 0.0149(4) 0.0042(3) 0.0041(3) 0.0002(3)
C2 0.0176(5) 0.0154(5) 0.0155(5) 0.0046(4) 0.0034(4) -0.0013(4)
P3 0.01492(12) 0.01752(13) 0.02039(13) 0.00508(10) 0.00358(10) -0.00234(10)
C3A 0.0205(5) 0.0107(4) 0.0196(5) 0.0041(4) 0.0083(4) 0.0014(4)
C4 0.0297(6) 0.0149(5) 0.0283(6) 0.0050(4) 0.0172(5) 0.0008(4)
C5 0.0462(8) 0.0174(5) 0.0224(6) 0.0041(4) 0.0201(5) 0.0025(5)
C6 0.0403(7) 0.0187(6) 0.0160(5) 0.0042(4) 0.0071(5) 0.0044(5)
C7 0.0237(5) 0.0174(5) 0.0177(5) 0.0052(4) 0.0033(4) 0.0034(4)
C7A 0.0199(5) 0.0109(4) 0.0155(5) 0.0041(4) 0.0064(4) 0.0026(4)
C8 0.0131(4) 0.0146(5) 0.0203(5) 0.0045(4) 0.0062(4) 0.0022(4)
C9 0.0139(4) 0.0153(5) 0.0219(5) 0.0046(4) 0.0067(4) 0.0007(4)
C10 0.0175(5) 0.0249(6) 0.0342(6) 0.0055(5) 0.0129(5) -0.0004(4)
C11 0.0194(5) 0.0162(5) 0.0269(6) 0.0021(4) 0.0077(4) 0.0003(4)
C12 0.0230(5) 0.0221(6) 0.0265(6) 0.0121(5) 0.0062(4) 0.0007(4)
N1' 0.0138(4) 0.0149(4) 0.0145(4) 0.0055(3) 0.0041(3) 0.0006(3)
C2' 0.0151(4) 0.0151(5) 0.0157(5) 0.0053(4) 0.0044(4) 0.0010(4)
P3' 0.01599(12) 0.01857(13) 0.01701(12) 0.00564(10) 0.00670(10) 0.00018(10)
C3A' 0.0155(5) 0.0138(5) 0.0198(5) 0.0066(4) 0.0039(4) 0.0019(4)
C4' 0.0154(5) 0.0204(5) 0.0326(6) 0.0116(5) 0.0045(4) 0.0009(4)
C5' 0.0177(5) 0.0246(6) 0.0341(7) 0.0114(5) -0.0045(5) -0.0024(4)
C6' 0.0274(6) 0.0232(6) 0.0214(5) 0.0078(5) -0.0054(4) -0.0022(5)
C7' 0.0249(5) 0.0192(5) 0.0173(5) 0.0070(4) 0.0019(4) -0.0010(4)
C7A' 0.0159(5) 0.0125(5) 0.0171(5) 0.0058(4) 0.0023(4) 0.0007(4)
C8' 0.0159(4) 0.0148(5) 0.0171(5) 0.0050(4) 0.0078(4) 0.0025(4)
C9' 0.0165(5) 0.0146(5) 0.0166(5) 0.0054(4) 0.0062(4) 0.0009(4)
C10' 0.0237(6) 0.0241(6) 0.0279(6) 0.0074(5) 0.0147(5) -0.0002(4)
C11' 0.0257(6) 0.0215(6) 0.0205(5) 0.0102(4) 0.0022(4) 0.0000(4)
C12' 0.0181(5) 0.0142(5) 0.0199(5) 0.0043(4) 0.0053(4) 0.0015(4)

loop_
_atom_type_symbol
_atom_type_description
_atom_type_scat_dispersion_real
_atom_type_scat_dispersion_imag
_atom_type_scat_source
C C 0.0033 0.0016 'International Tables Vol C Tables 4.2.6.8 and 6.1.1.4'
H H 0.0000 0.0000 'International Tables Vol C Tables 4.2.6.8 and 6.1.1.4'
N N 0.0061 0.0033 'International Tables Vol C Tables 4.2.6.8 and 6.1.1.4'
P P 0.1023 0.0942 'International Tables Vol C Tables 4.2.6.8 and 6.1.1.4'
Cl Cl 0.1484 0.1585 'International Tables Vol C Tables 4.2.6.8 and 6.1.1.4'
Ag Ag -0.8971 1.1015 'International Tables Vol C Tables 4.2.6.8 and 6.1.1.4'

loop_
_geom_angle_atom_site_label_1
_geom_angle_atom_site_label_2
_geom_angle_atom_site_label_3
_geom_angle
_geom_angle_site_symmetry_1
_geom_angle_site_symmetry_3
P3 Ag P3' 106.815(10) . .
P3 Ag Cl 114.571(10) . 2_556
P3' Ag Cl 115.576(10) . 2_556
P3 Ag Cl 121.406(10) . .
P3' Ag Cl 100.201(9) . .
Cl Ag Cl 97.793(8) 2_556 .
Ag Cl Ag 82.206(8) 2_556 .
C2 N1 C7A 112.59(9) . .
C2 N1 C8 121.94(9) . .
C7A N1 C8 125.39(9) . .
N1 C2 P3 115.06(8) . .
C2 P3 C3A 89.18(5) . .
C2 P3 Ag 117.48(4) . .
C3A P3 Ag 133.89(4) . .
C4 C3A C7A 119.10(10) . .
C4 C3A P3 129.95(9) . .
C7A C3A P3 110.94(8) . .
C5 C4 C3A 119.60(11) . .
C4 C5 C6 120.56(11) . .
C7 C6 C5 121.40(11) . .
C6 C7 C7A 118.16(11) . .
N1 C7A C7 126.70(10) . .
N1 C7A C3A 112.13(9) . .
C7 C7A C3A 121.17(10) . .
N1 C8 C9 115.26(8) . .
C10 C9 C11 110.17(9) . .
C10 C9 C12 108.70(10) . .
C11 C9 C12 109.63(9) . .
C10 C9 C8 106.22(9) . .
C11 C9 C8 111.06(9) . .
C12 C9 C8 110.98(9) . .
C2' N1' C7A' 112.95(9) . .
C2' N1' C8' 121.24(9) . .
C7A' N1' C8' 125.81(9) . .
N1' C2' P3' 114.30(8) . .
C2' P3' C3A' 89.90(5) . .
C2' P3' Ag 135.41(4) . .
C3A' P3' Ag 131.36(4) . .
C4' C3A' C7A' 119.44(10) . .
C4' C3A' P3' 129.93(9) . .
C7A' C3A' P3' 110.54(8) . .
C5' C4' C3A' 119.54(11) . .
C4' C5' C6' 120.59(11) . .
C7' C6' C5' 121.28(11) . .
C6' C7' C7A' 118.38(11) . .
N1' C7A' C7' 126.91(10) . .
N1' C7A' C3A' 112.29(9) . .
C7' C7A' C3A' 120.77(10) . .
N1' C8' C9' 115.10(8) . .
C11' C9' C12' 109.82(9) . .
C11' C9' C10' 109.56(9) . .
C12' C9' C10' 109.36(9) . .
C11' C9' C8' 111.40(9) . .
C12' C9' C8' 110.74(8) . .
C10' C9' C8' 105.88(9) . .

loop_
_geom_bond_atom_site_label_1
_geom_bond_atom_site_label_2
_geom_bond_distance
_geom_bond_site_symmetry_2
Ag P3 2.4537(3) .
Ag P3' 2.4714(3) .
Ag Cl 2.5715(3) 2_556
Ag Cl 2.6340(3) .
Cl Ag 2.5714(3) 2_556
N1 C2 1.3549(13) .
N1 C7A 1.3919(13) .
N1 C8 1.4709(13) .
C2 P3 1.7125(11) .
P3 C3A 1.7699(11) .
C3A C4 1.4074(15) .
C3A C7A 1.4121(15) .
C4 C5 1.3777(19) .
C5 C6 1.402(2) .
C6 C7 1.3822(17) .
C7 C7A 1.4025(15) .
C8 C9 1.5392(15) .
C9 C10 1.5308(15) .
C9 C11 1.5314(16) .
C9 C12 1.5335(16) .
N1' C2' 1.3614(13) .
N1' C7A' 1.3869(13) .
N1' C8' 1.4696(13) .
C2' P3' 1.7072(11) .
P3' C3A' 1.7658(11) .
C3A' C4' 1.4087(15) .
C3A' C7A' 1.4121(15) .
C4' C5' 1.3737(18) .
C5' C6' 1.405(2) .
C6' C7' 1.3838(17) .
C7' C7A' 1.4030(15) .
C8' C9' 1.5445(15) .
C9' C11' 1.5303(15) .
C9' C12' 1.5315(15) .
C9' C10' 1.5336(15) .

loop_
_geom_torsion_atom_site_label_1
_geom_torsion_atom_site_label_2
_geom_torsion_atom_site_label_3
_geom_torsion_atom_site_label_4
_geom_torsion
_geom_torsion_site_symmetry_1
_geom_torsion_site_symmetry_4
P3 Ag Cl Ag -125.120(10) . 2_556
P3' Ag Cl Ag 117.864(9) . 2_556
Cl Ag Cl Ag 0.0 2_556 2_556
C7A N1 C2 P3 2.72(12) . .
C8 N1 C2 P3 179.61(8) . .
N1 C2 P3 C3A -3.07(9) . .
N1 C2 P3 Ag -143.79(7) . .
P3' Ag P3 C2 -16.85(4) . .
Cl Ag P3 C2 112.50(4) 2_556 .
Cl Ag P3 C2 -130.51(4) . .
P3' Ag P3 C3A -135.40(5) . .
Cl Ag P3 C3A -6.05(5) 2_556 .
Cl Ag P3 C3A 110.94(5) . .
C2 P3 C3A C4 -178.20(11) . .
Ag P3 C3A C4 -49.40(13) . .
C2 P3 C3A C7A 2.60(8) . .
Ag P3 C3A C7A 131.40(6) . .
C7A C3A C4 C5 -0.47(16) . .
P3 C3A C4 C5 -179.62(9) . .
C3A C4 C5 C6 0.92(18) . .
C4 C5 C6 C7 -0.60(19) . .
C5 C6 C7 C7A -0.18(18) . .
C2 N1 C7A C7 178.71(10) . .
C8 N1 C7A C7 1.96(17) . .
C2 N1 C7A C3A -0.59(13) . .
C8 N1 C7A C3A -177.35(9) . .
C6 C7 C7A N1 -178.63(10) . .
C6 C7 C7A C3A 0.62(16) . .
C4 C3A C7A N1 179.05(10) . .
P3 C3A C7A N1 -1.66(11) . .
C4 C3A C7A C7 -0.30(16) . .
P3 C3A C7A C7 178.99(8) . .
C2 N1 C8 C9 86.68(12) . .
C7A N1 C8 C9 -96.85(12) . .
N1 C8 C9 C10 -174.77(9) . .
N1 C8 C9 C11 65.43(12) . .
N1 C8 C9 C12 -56.78(12) . .
C7A' N1' C2' P3' -0.57(12) . .
C8' N1' C2' P3' -179.69(7) . .
N1' C2' P3' C3A' -0.20(8) . .
N1' C2' P3' Ag -160.17(6) . .
P3 Ag P3' C2' 12.01(5) . .
Cl Ag P3' C2' -116.76(5) 2_556 .
Cl Ag P3' C2' 139.42(5) . .
P3 Ag P3' C3A' -140.84(5) . .
Cl Ag P3' C3A' 90.39(5) 2_556 .
Cl Ag P3' C3A' -13.43(5) . .
C2' P3' C3A' C4' 177.34(11) . .
Ag P3' C3A' C4' -21.34(13) . .
C2' P3' C3A' C7A' 0.89(8) . .
Ag P3' C3A' C7A' 162.21(6) . .
C7A' C3A' C4' C5' 0.82(17) . .
P3' C3A' C4' C5' -175.37(9) . .
C3A' C4' C5' C6' -0.89(18) . .
C4' C5' C6' C7' 0.26(19) . .
C5' C6' C7' C7A' 0.44(18) . .
C2' N1' C7A' C7' -176.73(10) . .
C8' N1' C7A' C7' 2.34(17) . .
C2' N1' C7A' C3A' 1.26(13) . .
C8' N1' C7A' C3A' -179.66(9) . .
C6' C7' C7A' N1' 177.34(11) . .
C6' C7' C7A' C3A' -0.50(16) . .
C4' C3A' C7A' N1' -178.26(9) . .
P3' C3A' C7A' N1' -1.38(11) . .
C4' C3A' C7A' C7' -0.12(16) . .
P3' C3A' C7A' C7' 176.76(8) . .
C2' N1' C8' C9' -88.93(12) . .
C7A' N1' C8' C9' 92.07(12) . .
N1' C8' C9' C11' -69.96(12) . .
N1' C8' C9' C12' 52.58(12) . .
N1' C8' C9' C10' 171.02(9) . .
